data_7117673
loop_
_publ_author_name
'Hui Xue'
'Feilong Jiang'
'Qihui Chen'
'Daqiang Yuan'
'Jiandong Pang'
'Guangxun Lv'
'Xiuyan Wan'
'Linfeng Liang'
'Maochun Hong'

_publ_section_title
;
 Conformation driven in situ interlock: from discrete metallocycles to
 infinite polycatenanes
;
_journal_name_full Chem.Commun.
_journal_page_first 13706
_journal_paper_doi 10.1039/C5cc04854K
_journal_volume 51
_journal_year 2015
_chemical_formula_sum 'C19 H19 Ag F3 N2 O3 S3'
_chemical_formula_weight 584.41
_chemical_name_systematic
; 
 ? 
;
_space_group_IT_number 15
_symmetry_cell_setting monoclinic
_symmetry_space_group_name_Hall '-C 2yc'
_symmetry_space_group_name_H-M 'C 1 2/c 1'
_atom_sites_solution_hydrogens geom
_atom_sites_solution_primary direct
_atom_sites_solution_secondary difmap
_audit_creation_method SHELXL-97
_audit_update_record
;
2015-03-18 deposited with the CCDC.
2015-07-20 downloaded from the CCDC.
;
_cell_angle_alpha 90.00
_cell_angle_beta 93.688(2)
_cell_angle_gamma 90.00
_cell_formula_units_Z 8
_cell_length_a 23.7546(4)
_cell_length_b 9.6388(2)
_cell_length_c 18.5295(3)
_cell_measurement_reflns_used 4334
_cell_measurement_temperature 100(2)
_cell_measurement_theta_max 73.3020
_cell_measurement_theta_min 4.7680
_cell_volume 4233.84(13)
_computing_cell_refinement 'CrysAlisPro, Agilent Technologies,Version 1.171.36.28 (release 01-02-2013 CrysAlis171 .NET)'
_computing_data_collection 'CrysAlisPro, Agilent Technologies,Version 1.171.36.28 (release 01-02-2013 CrysAlis171 .NET)'
_computing_data_reduction 'CrysAlisPro, Agilent Technologies,Version 1.171.36.28 (release 01-02-2013 CrysAlis171 .NET)'
_computing_molecular_graphics SHELXTL
_computing_publication_material SHELXTL
_computing_structure_refinement 'SHELXL-97 (Sheldrick, 1997)'
_computing_structure_solution 'SHELXS-97 (Sheldrick, 1990)'
_diffrn_ambient_temperature 100(2)
_diffrn_measured_fraction_theta_full 0.976
_diffrn_measured_fraction_theta_max 0.976
_diffrn_measurement_device_type 'SuperNova, Dual, Cu at zero, Atlas'
_diffrn_measurement_method CCD_Profile_fitting
_diffrn_radiation_monochromator graphite
_diffrn_radiation_source 'fine-focus sealed tube'
_diffrn_radiation_type CuK\a
_diffrn_radiation_wavelength 1.54184
_diffrn_reflns_av_R_equivalents 0.0243
_diffrn_reflns_av_sigmaI/netI 0.0315
_diffrn_reflns_limit_h_max 24
_diffrn_reflns_limit_h_min -29
_diffrn_reflns_limit_k_max 11
_diffrn_reflns_limit_k_min -10
_diffrn_reflns_limit_l_max 20
_diffrn_reflns_limit_l_min -22
_diffrn_reflns_number 8289
_diffrn_reflns_theta_full 73.43
_diffrn_reflns_theta_max 73.43
_diffrn_reflns_theta_min 3.73
_exptl_absorpt_coefficient_mu 10.880
_exptl_absorpt_correction_T_max 1.00000
_exptl_absorpt_correction_T_min 0.50370
_exptl_absorpt_correction_type multi-scan
_exptl_absorpt_process_details
'CrysAlisPro, Agilent Technologies,Version 1.171.36.28 (release 01-02-2013 CrysAlis171 .NET)'
_exptl_crystal_colour colorless
_exptl_crystal_density_diffrn 1.834
_exptl_crystal_density_method 'not measured'
_exptl_crystal_description rodlike
_exptl_crystal_F_000 2344
_exptl_crystal_size_max 0.30
_exptl_crystal_size_mid 0.20
_exptl_crystal_size_min 0.15
_refine_diff_density_max 1.061
_refine_diff_density_min -0.491
_refine_diff_density_rms 0.083
_refine_ls_extinction_method none
_refine_ls_goodness_of_fit_ref 1.027
_refine_ls_hydrogen_treatment mixed
_refine_ls_matrix_type full
_refine_ls_number_parameters 280
_refine_ls_number_reflns 4145
_refine_ls_number_restraints 0
_refine_ls_restrained_S_all 1.027
_refine_ls_R_factor_all 0.0348
_refine_ls_R_factor_gt 0.0280
_refine_ls_shift/su_max 0.002
_refine_ls_shift/su_mean 0.000
_refine_ls_structure_factor_coef Fsqd
_refine_ls_weighting_details 'calc w=1/[\s^2^(Fo^2^)+(0.0356P)^2^+5.4339P] where P=(Fo^2^+2Fc^2^)/3'
_refine_ls_weighting_scheme calc
_refine_ls_wR_factor_gt 0.0676
_refine_ls_wR_factor_ref 0.0722
_reflns_number_gt 3616
_reflns_number_total 4145
_reflns_threshold_expression >2sigma(I)
_cod_data_source_file c5cc04854k2.cif
_cod_data_source_block f:\1\exp810~1\olex2_~1\exp_8106
_cod_original_sg_symbol_H-M C2/c
_cod_database_code 7117673

loop_
_symmetry_equiv_pos_as_xyz
'x, y, z'
'-x, y, -z+1/2'
'x+1/2, y+1/2, z'
'-x+1/2, y+1/2, -z+1/2'
'-x, -y, -z'
'x, -y, z-1/2'
'-x+1/2, -y+1/2, -z'
'x+1/2, -y+1/2, z-1/2'

loop_
_atom_site_label
_atom_site_type_symbol
_atom_site_fract_x
_atom_site_fract_y
_atom_site_fract_z
_atom_site_U_iso_or_equiv
_atom_site_adp_type
_atom_site_occupancy
_atom_site_symmetry_multiplicity
_atom_site_calc_flag
_atom_site_refinement_flags
_atom_site_disorder_assembly
_atom_site_disorder_group
Ag1 Ag 0.449019(8) 0.47131(2) 0.440113(11) 0.02344(8) Uani 1 1 d . . .
S3 S 0.42202(3) 0.81977(7) 0.40945(3) 0.01667(14) Uani 1 1 d . . .
S1 S 0.22961(3) 0.39906(7) 0.64530(4) 0.02170(15) Uani 1 1 d . . .
S2 S 0.35458(3) 0.59814(8) 0.79898(4) 0.02254(15) Uani 1 1 d . . .
N1 N 0.37756(10) 0.4553(3) 0.50349(13) 0.0208(5) Uani 1 1 d . . .
N2 N 0.48328(10) 0.5450(3) 0.62916(13) 0.0207(5) Uani 1 1 d . . .
F2 F 0.49976(9) 1.0052(2) 0.39300(18) 0.0616(8) Uani 1 1 d . . .
O3 O 0.46028(9) 0.7535(2) 0.46246(12) 0.0280(5) Uani 1 1 d . . .
F1 F 0.41578(9) 1.0720(2) 0.35788(15) 0.0521(7) Uani 1 1 d . . .
O2 O 0.36455(8) 0.8300(2) 0.42899(11) 0.0255(4) Uani 1 1 d . . .
O1 O 0.42813(10) 0.7760(3) 0.33615(12) 0.0343(5) Uani 1 1 d . . .
C11 C 0.35718(12) 0.5652(3) 0.53851(15) 0.0202(6) Uani 1 1 d . . .
H10 H 0.3750 0.6525 0.5334 0.024 Uiso 1 1 calc R . .
C6 C 0.21445(12) 0.5149(3) 0.77734(14) 0.0170(5) Uani 1 1 d . . .
F3 F 0.44064(11) 1.0602(3) 0.47142(17) 0.0674(9) Uani 1 1 d . . .
C8 C 0.31589(12) 0.4339(3) 0.80030(16) 0.0217(6) Uani 1 1 d . . .
H7 H 0.3135 0.3922 0.7514 0.026 Uiso 1 1 calc R . .
H8 H 0.3362 0.3682 0.8338 0.026 Uiso 1 1 calc R . .
C17 C 0.45978(12) 0.4333(3) 0.65842(16) 0.0222(6) Uani 1 1 d . . .
H15 H 0.4709 0.3441 0.6427 0.027 Uiso 1 1 calc R . .
C5 C 0.25723(11) 0.4589(3) 0.82441(15) 0.0182(5) Uani 1 1 d . . .
C10 C 0.31183(12) 0.5578(3) 0.58134(14) 0.0190(5) Uani 1 1 d . . .
H9 H 0.2987 0.6388 0.6042 0.023 Uiso 1 1 calc R . .
C3 C 0.19136(13) 0.4408(3) 0.91823(15) 0.0261(6) Uani 1 1 d . . .
H2 H 0.1836 0.4153 0.9661 0.031 Uiso 1 1 calc R . .
C1 C 0.16064(12) 0.5335(3) 0.80202(16) 0.0228(6) Uani 1 1 d . . .
H4 H 0.1315 0.5720 0.7706 0.027 Uiso 1 1 calc R . .
C16 C 0.46625(13) 0.6701(3) 0.65222(17) 0.0261(6) Uani 1 1 d . . .
H14 H 0.4818 0.7507 0.6318 0.031 Uiso 1 1 calc R . .
C9 C 0.28543(11) 0.4305(3) 0.59076(14) 0.0171(5) Uani 1 1 d . . .
C12 C 0.35080(12) 0.3327(3) 0.51123(16) 0.0239(6) Uani 1 1 d . . .
H11 H 0.3636 0.2543 0.4859 0.029 Uiso 1 1 calc R . .
C18 C 0.42063(12) 0.4405(3) 0.70968(15) 0.0216(6) Uani 1 1 d . . .
H16 H 0.4053 0.3582 0.7287 0.026 Uiso 1 1 calc R . .
C13 C 0.30604(12) 0.3163(3) 0.55394(15) 0.0223(6) Uani 1 1 d . . .
H12 H 0.2891 0.2276 0.5585 0.027 Uiso 1 1 calc R . .
C15 C 0.42759(13) 0.6874(3) 0.70366(17) 0.0255(6) Uani 1 1 d . . .
H13 H 0.4173 0.7776 0.7186 0.031 Uiso 1 1 calc R . .
C2 C 0.14924(13) 0.4964(3) 0.87220(17) 0.0269(7) Uani 1 1 d . . .
H3 H 0.1125 0.5093 0.8884 0.032 Uiso 1 1 calc R . .
C14 C 0.40379(11) 0.5701(3) 0.73344(15) 0.0191(5) Uani 1 1 d . . .
C4 C 0.24489(13) 0.4222(3) 0.89453(15) 0.0231(6) Uani 1 1 d . . .
H1 H 0.2737 0.3838 0.9265 0.028 Uiso 1 1 calc R . .
C7 C 0.22543(12) 0.5558(3) 0.70095(15) 0.0199(5) Uani 1 1 d . . .
H6 H 0.2613 0.6081 0.7007 0.024 Uiso 1 1 calc R . .
H5 H 0.1946 0.6163 0.6808 0.024 Uiso 1 1 calc R . .
C19 C 0.44589(14) 0.9983(3) 0.4085(2) 0.0363(8) Uani 1 1 d . . .

loop_
_atom_site_aniso_label
_atom_site_aniso_U_11
_atom_site_aniso_U_22
_atom_site_aniso_U_33
_atom_site_aniso_U_23
_atom_site_aniso_U_13
_atom_site_aniso_U_12
Ag1 0.02097(11) 0.02663(13) 0.02356(11) 0.00296(8) 0.00800(8) 0.00035(8)
S3 0.0181(3) 0.0134(3) 0.0185(3) -0.0006(2) 0.0012(2) -0.0019(2)
S1 0.0220(3) 0.0212(3) 0.0226(3) -0.0010(3) 0.0067(3) -0.0047(3)
S2 0.0178(3) 0.0244(4) 0.0259(3) -0.0035(3) 0.0060(3) -0.0018(3)
N1 0.0214(12) 0.0232(13) 0.0179(11) 0.0007(10) 0.0025(9) -0.0010(10)
N2 0.0193(11) 0.0222(12) 0.0210(11) 0.0020(10) 0.0039(9) 0.0007(10)
F2 0.0204(10) 0.0356(12) 0.128(2) 0.0280(14) -0.0025(12) -0.0102(9)
O3 0.0266(11) 0.0231(11) 0.0333(11) 0.0089(10) -0.0063(9) 0.0022(9)
F1 0.0312(11) 0.0311(11) 0.0927(19) 0.0343(12) -0.0064(11) -0.0026(9)
O2 0.0205(10) 0.0323(12) 0.0242(10) 0.0049(9) 0.0053(8) 0.0007(9)
O1 0.0333(12) 0.0439(14) 0.0260(11) -0.0138(11) 0.0028(9) 0.0034(11)
C11 0.0217(14) 0.0201(14) 0.0186(13) 0.0044(11) -0.0008(10) -0.0032(11)
C6 0.0194(13) 0.0150(12) 0.0165(12) -0.0022(10) 0.0016(10) -0.0007(10)
F3 0.0601(16) 0.0367(13) 0.100(2) -0.0438(14) -0.0347(15) 0.0117(11)
C8 0.0169(13) 0.0211(14) 0.0272(14) 0.0022(12) 0.0013(11) 0.0024(11)
C17 0.0210(13) 0.0207(14) 0.0254(14) 0.0059(12) 0.0055(11) 0.0054(11)
C5 0.0180(13) 0.0166(13) 0.0201(13) 0.0011(11) 0.0023(10) 0.0006(10)
C10 0.0231(14) 0.0179(13) 0.0157(12) 0.0026(11) -0.0015(10) 0.0006(11)
C3 0.0356(17) 0.0255(15) 0.0180(13) -0.0045(12) 0.0087(12) -0.0107(13)
C1 0.0173(13) 0.0238(15) 0.0273(14) -0.0046(12) 0.0013(11) 0.0000(11)
C16 0.0261(15) 0.0227(15) 0.0305(15) 0.0005(13) 0.0103(12) -0.0065(12)
C9 0.0157(12) 0.0222(14) 0.0132(11) 0.0041(10) -0.0002(9) 0.0003(11)
C12 0.0249(14) 0.0212(15) 0.0260(14) -0.0030(12) 0.0044(11) 0.0016(12)
C18 0.0189(13) 0.0225(14) 0.0239(14) 0.0076(12) 0.0040(11) 0.0040(11)
C13 0.0222(14) 0.0194(14) 0.0253(14) -0.0017(12) 0.0012(11) -0.0018(11)
C15 0.0256(14) 0.0197(14) 0.0319(15) -0.0056(13) 0.0078(12) -0.0048(12)
C2 0.0207(14) 0.0300(16) 0.0312(16) -0.0099(13) 0.0111(12) -0.0070(12)
C14 0.0154(12) 0.0246(14) 0.0173(12) -0.0004(11) 0.0004(10) 0.0015(11)
C4 0.0288(15) 0.0200(14) 0.0204(14) 0.0014(11) 0.0006(11) -0.0055(12)
C7 0.0229(14) 0.0182(13) 0.0186(13) 0.0003(11) 0.0021(10) 0.0035(11)
C19 0.0231(16) 0.0166(15) 0.068(2) 0.0030(16) -0.0080(15) -0.0026(12)

loop_
_atom_type_symbol
_atom_type_description
_atom_type_scat_dispersion_real
_atom_type_scat_dispersion_imag
_atom_type_scat_source
C C 0.0181 0.0091 'International Tables Vol C Tables 4.2.6.8 and 6.1.1.4'
H H 0.0000 0.0000 'International Tables Vol C Tables 4.2.6.8 and 6.1.1.4'
Ag Ag 0.1306 4.2820 'International Tables Vol C Tables 4.2.6.8 and 6.1.1.4'
N N 0.0311 0.0180 'International Tables Vol C Tables 4.2.6.8 and 6.1.1.4'
O O 0.0492 0.0322 'International Tables Vol C Tables 4.2.6.8 and 6.1.1.4'
S S 0.3331 0.5567 'International Tables Vol C Tables 4.2.6.8 and 6.1.1.4'
F F 0.0727 0.0534 'International Tables Vol C Tables 4.2.6.8 and 6.1.1.4'

loop_
_geom_angle_atom_site_label_1
_geom_angle_atom_site_label_2
_geom_angle_atom_site_label_3
_geom_angle
_geom_angle_site_symmetry_1
_geom_angle_site_symmetry_3
N2 Ag1 N1 170.82(10) 5_666 .
N2 Ag1 Ag1 82.21(7) 5_666 5_666
N1 Ag1 Ag1 102.87(6) . 5_666
O2 S3 O1 114.39(13) . .
O2 S3 O3 115.17(13) . .
O1 S3 O3 114.54(14) . .
O2 S3 C19 103.89(15) . .
O1 S3 C19 102.62(18) . .
O3 S3 C19 104.08(15) . .
C9 S1 C7 104.65(14) . .
C14 S2 C8 103.45(14) . .
C11 N1 C12 116.7(2) . .
C11 N1 Ag1 122.1(2) . .
C12 N1 Ag1 121.2(2) . .
C17 N2 C16 116.6(2) . .
C17 N2 Ag1 122.3(2) . 5_666
C16 N2 Ag1 120.72(19) . 5_666
N1 C11 C10 123.6(3) . .
C1 C6 C5 119.2(3) . .
C1 C6 C7 119.4(3) . .
C5 C6 C7 121.4(2) . .
C5 C8 S2 109.8(2) . .
N2 C17 C18 123.8(3) . .
C4 C5 C6 119.3(3) . .
C4 C5 C8 119.2(3) . .
C6 C5 C8 121.5(3) . .
C11 C10 C9 119.4(3) . .
C2 C3 C4 119.9(3) . .
C2 C1 C6 120.7(3) . .
N2 C16 C15 123.7(3) . .
C10 C9 C13 117.2(2) . .
C10 C9 S1 126.2(2) . .
C13 C9 S1 116.6(2) . .
N1 C12 C13 123.2(3) . .
C17 C18 C14 119.0(3) . .
C12 C13 C9 119.8(3) . .
C16 C15 C14 118.8(3) . .
C3 C2 C1 120.0(3) . .
C18 C14 C15 118.1(3) . .
C18 C14 S2 125.0(2) . .
C15 C14 S2 117.0(2) . .
C3 C4 C5 121.0(3) . .
C6 C7 S1 109.34(19) . .
F3 C19 F2 108.3(3) . .
F3 C19 F1 107.5(3) . .
F2 C19 F1 107.4(3) . .
F3 C19 S3 111.8(3) . .
F2 C19 S3 110.8(2) . .
F1 C19 S3 110.8(2) . .

loop_
_geom_bond_atom_site_label_1
_geom_bond_atom_site_label_2
_geom_bond_distance
_geom_bond_site_symmetry_2
Ag1 N2 2.127(2) 5_666
Ag1 N1 2.131(2) .
Ag1 Ag1 3.2259(4) 5_666
S3 O2 1.438(2) .
S3 O1 1.438(2) .
S3 O3 1.444(2) .
S3 C19 1.813(3) .
S1 C9 1.745(3) .
S1 C7 1.835(3) .
S2 C14 1.760(3) .
S2 C8 1.832(3) .
N1 C11 1.348(4) .
N1 C12 1.353(4) .
N2 C17 1.343(4) .
N2 C16 1.349(4) .
N2 Ag1 2.127(2) 5_666
F2 C19 1.331(4) .
F1 C19 1.345(4) .
C11 C10 1.380(4) .
C6 C1 1.397(4) .
C6 C5 1.404(4) .
C6 C7 1.508(4) .
F3 C19 1.323(5) .
C8 C5 1.510(4) .
C17 C18 1.373(4) .
C5 C4 1.396(4) .
C10 C9 1.394(4) .
C3 C2 1.381(5) .
C3 C4 1.383(4) .
C1 C2 1.392(4) .
C16 C15 1.375(4) .
C9 C13 1.400(4) .
C12 C13 1.375(4) .
C18 C14 1.392(4) .
C15 C14 1.393(4) .
